data_7240915
loop_
_publ_author_name
'Uriel Rubio, Santiago'
'Gonz\'alez, Luc\'ia'
'Graus, Sara'
'Tejedor, Rosa Mar\'ia'
'Chantapally, Anjana'
'Serrano, Jose Luis'

_publ_section_title
;
 The combination of halogen and hydrogen bonding: a versatile tool in
 coordination chemistry
;
_journal_name_full CrystEngComm
_journal_paper_doi 10.1039/D0CE00832J
_journal_year 2020
_chemical_formula_sum 'C24 H18 Br2 I2 N4 O2 Zn'
_chemical_formula_weight 873.41
_space_group_IT_number 14
_space_group_name_Hall '-P 2ybc'
_space_group_name_H-M_alt 'P 1 21/c 1'
_symmetry_cell_setting monoclinic
_symmetry_space_group_name_H-M 'P 1 21/c 1'
_atom_sites_solution_hydrogens geom
_atom_sites_solution_primary direct
_atom_sites_solution_secondary difmap
_audit_creation_date
;
'Mon Apr 22 14:04:04 2013'
;
_audit_creation_method
;
CrysAlisPro, Agilent Technologies,
Version 1.171.36.28 (release 01-02-2013 CrysAlis171 .NET)
(compiled Feb  1 2013,16:14:44)
;
_audit_update_record
;
2015-09-11 deposited with the CCDC.	2020-07-21 downloaded from the CCDC.
;
_cell_angle_alpha 90.00
_cell_angle_beta 91.040(2)
_cell_angle_gamma 90.00
_cell_formula_units_Z 4
_cell_length_a 9.7184(2)
_cell_length_b 27.7576(6)
_cell_length_c 9.8707(2)
_cell_measurement_reflns_used 9757
_cell_measurement_temperature 100.00(10)
_cell_measurement_theta_max 73.9270
_cell_measurement_theta_min 3.1450
_cell_volume 2662.28(10)
_computing_cell_refinement
;
CrysAlisPro, Agilent Technologies,
Version 1.171.36.28 (release 01-02-2013 CrysAlis171 .NET)
(compiled Feb  1 2013,16:14:44)
;
_computing_data_collection
;
CrysAlisPro, Agilent Technologies,
Version 1.171.36.28 (release 01-02-2013 CrysAlis171 .NET)
(compiled Feb  1 2013,16:14:44)
;
_computing_data_reduction
;
CrysAlisPro, Agilent Technologies,
Version 1.171.36.28 (release 01-02-2013 CrysAlis171 .NET)
(compiled Feb  1 2013,16:14:44)
;
_computing_molecular_graphics 'SHELXTL Bruker'
_computing_publication_material 'SHELXTL Bruker'
_computing_structure_refinement 'SHELXTL Bruker'
_computing_structure_solution 'SHELXTL Bruker'
_diffrn_ambient_temperature 100.00(10)
_diffrn_detector_area_resol_mean 10.4023
_diffrn_measured_fraction_theta_full 0.981
_diffrn_measured_fraction_theta_max 0.981
_diffrn_measurement_details
;
#__ type_ start__ end____ width___ exp.time_
  1 omega  -39.00   -4.00   1.0000    1.0000
omega____ theta____ kappa____ phi______ frames
    -      -40.5756  125.0000   60.0000 35

#__ type_ start__ end____ width___ exp.time_
  2 omega   15.00  115.00   1.0000    1.0000
omega____ theta____ kappa____ phi______ frames
    -       40.5756   38.0000   30.0000 100

#__ type_ start__ end____ width___ exp.time_
  3 omega   40.00  107.00   1.0000    1.0000
omega____ theta____ kappa____ phi______ frames
    -       40.5756   38.0000  -60.0000 67

#__ type_ start__ end____ width___ exp.time_
  4 omega -152.00 -126.00   1.0000    2.0000
omega____ theta____ kappa____ phi______ frames
    -      -83.0000  -61.0000   30.0000 26

#__ type_ start__ end____ width___ exp.time_
  5 omega   81.00  106.00   1.0000    2.0000
omega____ theta____ kappa____ phi______ frames
    -      108.3609   30.0000   30.0000 25

#__ type_ start__ end____ width___ exp.time_
  6 omega  122.00  151.00   1.0000    2.0000
omega____ theta____ kappa____ phi______ frames
    -      108.3609   30.0000   30.0000 29

#__ type_ start__ end____ width___ exp.time_
  7 omega   37.00   67.00   1.0000    2.0000
omega____ theta____ kappa____ phi______ frames
    -      108.3609  -30.0000   90.0000 30

#__ type_ start__ end____ width___ exp.time_
  8 omega   39.00   65.00   1.0000    2.0000
omega____ theta____ kappa____ phi______ frames
    -      108.3609  -30.0000    0.0000 26

#__ type_ start__ end____ width___ exp.time_
  9 omega   41.00   77.00   1.0000    2.0000
omega____ theta____ kappa____ phi______ frames
    -      108.3609  -45.0000  -30.0000 36

#__ type_ start__ end____ width___ exp.time_
 10 omega   43.00  120.00   1.0000    2.0000
omega____ theta____ kappa____ phi______ frames
    -      108.3609 -125.0000  -30.0000 77

#__ type_ start__ end____ width___ exp.time_
 11 omega   30.00   58.00   1.0000    2.0000
omega____ theta____ kappa____ phi______ frames
    -      108.3609  -30.0000  120.0000 28

#__ type_ start__ end____ width___ exp.time_
 12 omega   36.00   67.00   1.0000    2.0000
omega____ theta____ kappa____ phi______ frames
    -      108.3609  -30.0000  -90.0000 31

#__ type_ start__ end____ width___ exp.time_
 13 omega   84.00  158.00   1.0000    2.0000
omega____ theta____ kappa____ phi______ frames
    -      108.3609   45.0000  -60.0000 74

#__ type_ start__ end____ width___ exp.time_
 14 omega  120.00  152.00   1.0000    2.0000
omega____ theta____ kappa____ phi______ frames
    -      108.3609   45.0000 -180.0000 32

#__ type_ start__ end____ width___ exp.time_
 15 omega   33.00   62.00   1.0000    2.0000
omega____ theta____ kappa____ phi______ frames
    -      108.3609  -30.0000   60.0000 29

#__ type_ start__ end____ width___ exp.time_
 16 omega   45.00   71.00   1.0000    2.0000
omega____ theta____ kappa____ phi______ frames
    -      108.3609  -45.0000   30.0000 26

#__ type_ start__ end____ width___ exp.time_
 17 omega  -90.00  -10.00   1.0000    1.0000
omega____ theta____ kappa____ phi______ frames
    -      -40.5756  125.0000  120.0000 80

#__ type_ start__ end____ width___ exp.time_
 18 omega -107.00  -49.00   1.0000    1.0000
omega____ theta____ kappa____ phi______ frames
    -      -40.5756  -40.0000   64.0000 58

#__ type_ start__ end____ width___ exp.time_
 19 omega   49.00   86.00   1.0000    1.0000
omega____ theta____ kappa____ phi______ frames
    -       40.5756 -125.0000   30.0000 37

#__ type_ start__ end____ width___ exp.time_
 20 omega  -49.00   -6.00   1.0000    2.0000
omega____ theta____ kappa____ phi______ frames
    -      -83.0000   30.0000  -60.0000 43

#__ type_ start__ end____ width___ exp.time_
 21 omega   93.00  120.00   1.0000    2.0000
omega____ theta____ kappa____ phi______ frames
    -      108.3609  -61.0000 -150.0000 27

#__ type_ start__ end____ width___ exp.time_
 22 omega   27.00  108.00   1.0000    2.0000
omega____ theta____ kappa____ phi______ frames
    -      108.3609  -94.0000 -180.0000 81

#__ type_ start__ end____ width___ exp.time_
 23 omega   36.00   80.00   1.0000    2.0000
omega____ theta____ kappa____ phi______ frames
    -      108.3609  -61.0000 -150.0000 44

#__ type_ start__ end____ width___ exp.time_
 24 omega   97.00  147.00   1.0000    2.0000
omega____ theta____ kappa____ phi______ frames
    -      108.3609   77.0000 -120.0000 50

#__ type_ start__ end____ width___ exp.time_
 25 omega   37.00   77.00   1.0000    2.0000
omega____ theta____ kappa____ phi______ frames
    -      108.3609  -45.0000  150.0000 40

#__ type_ start__ end____ width___ exp.time_
 26 omega  119.00  157.00   1.0000    2.0000
omega____ theta____ kappa____ phi______ frames
    -      108.3609   40.0000 -141.0000 38

#__ type_ start__ end____ width___ exp.time_
 27 omega   49.00   91.00   1.0000    2.0000
omega____ theta____ kappa____ phi______ frames
    -      108.3609  -94.0000   60.0000 42

#__ type_ start__ end____ width___ exp.time_
 28 omega   38.00   96.00   1.0000    2.0000
omega____ theta____ kappa____ phi______ frames
    -      108.3609  -94.0000    0.0000 58

#__ type_ start__ end____ width___ exp.time_
 29 omega   94.00  122.00   1.0000    2.0000
omega____ theta____ kappa____ phi______ frames
    -      108.3609 -125.0000 -180.0000 28

#__ type_ start__ end____ width___ exp.time_
 30 omega   44.00   91.00   1.0000    2.0000
omega____ theta____ kappa____ phi______ frames
    -      108.3609  -94.0000  120.0000 47

;
_diffrn_measurement_device_type 'SuperNova, Single source at offset, Atlas'
_diffrn_measurement_method '\w scans'
_diffrn_orient_matrix_UB_11 0.1166419000
_diffrn_orient_matrix_UB_12 -0.0216438000
_diffrn_orient_matrix_UB_13 -0.0843269000
_diffrn_orient_matrix_UB_21 0.1065345000
_diffrn_orient_matrix_UB_22 0.0175424000
_diffrn_orient_matrix_UB_23 0.1064201000
_diffrn_orient_matrix_UB_31 -0.0135915000
_diffrn_orient_matrix_UB_32 -0.0479863000
_diffrn_orient_matrix_UB_33 0.0770703000
_diffrn_radiation_monochromator mirror
_diffrn_radiation_source 'SuperNova (Cu) X-ray Source'
_diffrn_radiation_type 'Cu K\a'
_diffrn_radiation_wavelength 1.5418
_diffrn_reflns_av_R_equivalents 0.0612
_diffrn_reflns_av_sigmaI/netI 0.0436
_diffrn_reflns_limit_h_max 12
_diffrn_reflns_limit_h_min -11
_diffrn_reflns_limit_k_max 29
_diffrn_reflns_limit_k_min -34
_diffrn_reflns_limit_l_max 12
_diffrn_reflns_limit_l_min -10
_diffrn_reflns_number 20071
_diffrn_reflns_theta_full 74.29
_diffrn_reflns_theta_max 74.29
_diffrn_reflns_theta_min 3.18
_exptl_absorpt_coefficient_mu 23.252
_exptl_absorpt_correction_T_max 1.00000
_exptl_absorpt_correction_T_min 0.23460
_exptl_absorpt_correction_type multi-scan
_exptl_absorpt_process_details
;
CrysAlisPro, Agilent Technologies,
Version 1.171.36.28 (release 01-02-2013 CrysAlis171 .NET)
(compiled Feb  1 2013,16:14:44)
Empirical absorption correction using spherical harmonics,
 implemented in SCALE3 ABSPACK scaling algorithm.
;
_exptl_crystal_colour Colorless
_exptl_crystal_density_diffrn 2.179
_exptl_crystal_density_method 'not measured'
_exptl_crystal_description Prism
_exptl_crystal_F_000 1648
_exptl_crystal_size_max 0.23
_exptl_crystal_size_mid 0.10
_exptl_crystal_size_min 0.09
_refine_diff_density_max 1.895
_refine_diff_density_min -2.123
_refine_diff_density_rms 0.211
_refine_ls_extinction_method none
_refine_ls_goodness_of_fit_ref 1.071
_refine_ls_hydrogen_treatment mixed
_refine_ls_matrix_type full
_refine_ls_number_parameters 316
_refine_ls_number_reflns 5330
_refine_ls_number_restraints 0
_refine_ls_restrained_S_all 1.071
_refine_ls_R_factor_all 0.0521
_refine_ls_R_factor_gt 0.0500
_refine_ls_shift/su_max 0.001
_refine_ls_shift/su_mean 0.000
_refine_ls_structure_factor_coef Fsqd
_refine_ls_weighting_details 'calc w=1/[\s^2^(Fo^2^)+(0.0765P)^2^+11.2226P] where P=(Fo^2^+2Fc^2^)/3'
_refine_ls_weighting_scheme calc
_refine_ls_wR_factor_gt 0.1287
_refine_ls_wR_factor_ref 0.1304
_reflns_number_gt 5079
_reflns_number_total 5330
_reflns_threshold_expression >2sigma(I)
_cod_data_source_file d0ce00832j2.cif
_cod_data_source_block xcalibur_CCDC3
_cod_depositor_comments
;
The following automatic conversions were performed:

data item '_symmetry_cell_setting' value 'Monoclinic' was changed to
'monoclinic' in accordance with the
/home/data/users/saulius/crontab/automatic-downloads/rss-feeds/RSC/lib/dictionaries/cif_core.dic
dictionary named 'cif_core.dic' version 2.4.2 last updated on
2011-04-26.

Automatic conversion script
Id: cif_fix_values 7556 2019-12-06 15:28:31Z antanas 
;
_cod_original_cell_volume 2662.27(10)
_cod_database_code 7240915
_cell_oxdiff_length_a 9.7179(3)
_cell_oxdiff_length_b 27.7641(7)
_cell_oxdiff_length_c 9.8689(3)
_cell_oxdiff_angle_alpha 89.959(2)
_cell_oxdiff_angle_beta 91.051(2)
_cell_oxdiff_angle_gamma 89.978(2)
_cell_oxdiff_volume 2662.27(13)
_cell_oxdiff_measurement_reflns_used 9757

loop_
_symmetry_equiv_pos_as_xyz
'x, y, z'
'-x, y+1/2, -z+1/2'
'-x, -y, -z'
'x, -y-1/2, z-1/2'

loop_
_atom_site_label
_atom_site_type_symbol
_atom_site_fract_x
_atom_site_fract_y
_atom_site_fract_z
_atom_site_U_iso_or_equiv
_atom_site_adp_type
_atom_site_occupancy
_atom_site_symmetry_multiplicity
_atom_site_calc_flag
_atom_site_refinement_flags
_atom_site_disorder_assembly
_atom_site_disorder_group
I2 I -0.27495(4) 0.840073(16) 0.76534(5) 0.03462(14) Uani 1 1 d . . .
I1 I 0.61347(4) 0.388195(14) -0.43212(4) 0.02521(13) Uani 1 1 d . . .
Zn1 Zn 0.90661(8) 0.60505(3) 0.73128(7) 0.01636(17) Uani 1 1 d . . .
C22 C -0.0748(6) 0.8175(2) 0.7232(7) 0.0243(12) Uani 1 1 d . . .
C23 C -0.0335(7) 0.8117(2) 0.5898(6) 0.0251(12) Uani 1 1 d . . .
H23 H -0.0927 0.8193 0.5178 0.030 Uiso 1 1 calc R . .
O1 O 0.5569(5) 0.45643(16) 0.2546(4) 0.0246(9) Uani 1 1 d . . .
C21 C 0.0157(7) 0.8087(2) 0.8313(6) 0.0233(12) Uani 1 1 d . . .
H21 H -0.0109 0.8146 0.9198 0.028 Uiso 1 1 calc R . .
C24 C 0.0967(7) 0.7945(2) 0.5669(6) 0.0236(12) Uani 1 1 d . . .
H24 H 0.1252 0.7906 0.4782 0.028 Uiso 1 1 calc R . .
C20 C 0.1469(6) 0.7909(2) 0.8051(6) 0.0195(11) Uani 1 1 d . . .
H20 H 0.2079 0.7845 0.8765 0.023 Uiso 1 1 calc R . .
C19 C 0.1865(6) 0.7828(2) 0.6726(6) 0.0186(11) Uani 1 1 d . . .
C18 C 0.3226(6) 0.7606(2) 0.6395(5) 0.0174(10) Uani 1 1 d . . .
N3 N 0.7416(5) 0.65070(18) 0.7382(5) 0.0191(9) Uani 1 1 d . . .
N4 N 0.3860(5) 0.73641(17) 0.7429(5) 0.0190(9) Uani 1 1 d . . .
H4A H 0.3486 0.7386 0.8209 0.023 Uiso 1 1 calc R . .
O2 O 0.3680(5) 0.76226(17) 0.5252(4) 0.0253(9) Uani 1 1 d . . .
C15 C 0.5058(6) 0.7083(2) 0.7359(6) 0.0178(11) Uani 1 1 d . . .
C16 C 0.6086(7) 0.7154(2) 0.6401(7) 0.0254(12) Uani 1 1 d . . .
H16 H 0.5994 0.7389 0.5736 0.030 Uiso 1 1 calc R . .
C14 C 0.5236(7) 0.6716(2) 0.8302(7) 0.0273(13) Uani 1 1 d . . .
H14 H 0.4565 0.6658 0.8941 0.033 Uiso 1 1 calc R . .
C17 C 0.7232(7) 0.6865(2) 0.6470(6) 0.0247(12) Uani 1 1 d . . .
H17 H 0.7924 0.6919 0.5850 0.030 Uiso 1 1 calc R . .
Br2 Br 1.10996(6) 0.64983(2) 0.70664(6) 0.02350(16) Uani 1 1 d . . .
C13 C 0.6409(7) 0.6439(2) 0.8286(6) 0.0242(12) Uani 1 1 d . . .
H13 H 0.6511 0.6194 0.8924 0.029 Uiso 1 1 calc R . .
Br1 Br 0.87802(6) 0.55057(2) 0.91471(6) 0.02316(16) Uani 1 1 d . . .
N1 N 0.8682(5) 0.56605(16) 0.5595(5) 0.0175(9) Uani 1 1 d . . .
C1 C 0.9564(6) 0.5616(2) 0.4563(6) 0.0185(11) Uani 1 1 d . . .
H1 H 1.0400 0.5778 0.4619 0.022 Uiso 1 1 calc R . .
C5 C 0.7489(6) 0.5419(2) 0.5491(6) 0.0221(11) Uani 1 1 d . . .
H5 H 0.6872 0.5445 0.6197 0.027 Uiso 1 1 calc R . .
C2 C 0.9281(6) 0.5342(2) 0.3435(6) 0.0212(11) Uani 1 1 d . . .
H2 H 0.9917 0.5324 0.2745 0.025 Uiso 1 1 calc R . .
C4 C 0.7121(6) 0.5133(2) 0.4394(6) 0.0198(11) Uani 1 1 d . . .
H4 H 0.6283 0.4971 0.4370 0.024 Uiso 1 1 calc R . .
C3 C 0.8037(6) 0.5092(2) 0.3321(6) 0.0181(10) Uani 1 1 d . . .
N2 N 0.7756(5) 0.48285(17) 0.2157(5) 0.0195(9) Uani 1 1 d . . .
H2A H 0.8412 0.4809 0.1586 0.023 Uiso 1 1 calc R . .
C6 C 0.6551(6) 0.4593(2) 0.1800(6) 0.0200(11) Uani 1 1 d . . .
C7 C 0.6503(6) 0.4400(2) 0.0382(6) 0.0204(11) Uani 1 1 d . . .
C8 C 0.7644(6) 0.4212(2) -0.0261(6) 0.0198(11) Uani 1 1 d . . .
H8 H 0.8482 0.4190 0.0206 0.024 Uiso 1 1 calc R . .
C12 C 0.5248(6) 0.4430(2) -0.0322(6) 0.0200(11) Uani 1 1 d . . .
H12 H 0.4472 0.4542 0.0116 0.024 Uiso 1 1 calc R . .
C9 C 0.7544(6) 0.4056(2) -0.1593(6) 0.0201(11) Uani 1 1 d . . .
H9 H 0.8303 0.3924 -0.2017 0.024 Uiso 1 1 calc R . .
C11 C 0.5153(6) 0.4294(2) -0.1659(6) 0.0205(11) Uani 1 1 d . . .
H11 H 0.4327 0.4332 -0.2138 0.025 Uiso 1 1 calc R . .
C10 C 0.6284(7) 0.4101(2) -0.2291(6) 0.0209(11) Uani 1 1 d . . .

loop_
_atom_site_aniso_label
_atom_site_aniso_U_11
_atom_site_aniso_U_22
_atom_site_aniso_U_33
_atom_site_aniso_U_23
_atom_site_aniso_U_13
_atom_site_aniso_U_12
I2 0.0212(2) 0.0376(3) 0.0450(3) -0.00730(18) -0.00049(18) 0.00887(16)
I1 0.0274(2) 0.0295(2) 0.0187(2) -0.00270(13) -0.00149(15) 0.00122(14)
Zn1 0.0150(4) 0.0173(3) 0.0169(4) -0.0007(3) 0.0002(3) 0.0009(3)
C22 0.018(3) 0.021(3) 0.034(3) -0.001(2) 0.003(2) 0.005(2)
C23 0.026(3) 0.027(3) 0.022(3) -0.002(2) -0.006(2) 0.005(2)
O1 0.022(2) 0.033(2) 0.019(2) -0.0018(16) 0.0040(16) -0.0087(17)
C21 0.023(3) 0.028(3) 0.019(3) -0.002(2) 0.005(2) 0.005(2)
C24 0.027(3) 0.024(3) 0.019(3) -0.001(2) -0.006(2) 0.005(2)
C20 0.022(3) 0.023(3) 0.014(2) -0.0002(19) 0.001(2) 0.002(2)
C19 0.019(3) 0.018(2) 0.018(3) 0.0005(19) -0.001(2) 0.002(2)
C18 0.021(3) 0.018(2) 0.013(2) -0.0015(19) -0.001(2) 0.000(2)
N3 0.016(2) 0.022(2) 0.020(2) 0.0011(17) 0.0035(18) 0.0027(18)
N4 0.018(2) 0.021(2) 0.018(2) 0.0001(17) 0.0031(18) 0.0039(18)
O2 0.025(2) 0.036(2) 0.0147(19) 0.0026(16) 0.0016(16) 0.0035(18)
C15 0.012(3) 0.019(2) 0.022(3) -0.003(2) 0.002(2) 0.0028(19)
C16 0.025(3) 0.024(3) 0.027(3) 0.009(2) 0.006(2) -0.001(2)
C14 0.023(3) 0.033(3) 0.027(3) 0.008(3) 0.011(2) 0.003(3)
C17 0.022(3) 0.031(3) 0.021(3) 0.006(2) 0.009(2) 0.001(2)
Br2 0.0212(3) 0.0273(3) 0.0221(3) -0.0021(2) 0.0023(2) -0.0061(2)
C13 0.024(3) 0.026(3) 0.023(3) 0.007(2) 0.007(2) 0.004(2)
Br1 0.0199(3) 0.0256(3) 0.0240(3) 0.0062(2) 0.0005(2) 0.0018(2)
N1 0.016(2) 0.018(2) 0.018(2) -0.0004(17) 0.0026(17) 0.0007(17)
C1 0.018(3) 0.021(3) 0.016(3) 0.000(2) -0.002(2) 0.001(2)
C5 0.024(3) 0.026(3) 0.017(3) -0.002(2) 0.002(2) -0.001(2)
C2 0.023(3) 0.020(3) 0.021(3) 0.002(2) 0.001(2) -0.002(2)
C4 0.018(3) 0.020(3) 0.021(3) -0.001(2) 0.003(2) -0.005(2)
C3 0.017(3) 0.019(3) 0.018(3) 0.001(2) 0.000(2) 0.001(2)
N2 0.017(2) 0.020(2) 0.021(2) -0.0012(18) 0.0004(18) -0.0021(18)
C6 0.017(3) 0.021(3) 0.022(3) 0.001(2) -0.001(2) 0.000(2)
C7 0.025(3) 0.020(3) 0.016(3) 0.000(2) -0.001(2) -0.004(2)
C8 0.014(3) 0.020(3) 0.025(3) 0.000(2) -0.003(2) 0.000(2)
C12 0.021(3) 0.017(3) 0.021(3) 0.000(2) -0.001(2) 0.000(2)
C9 0.023(3) 0.018(2) 0.020(3) -0.003(2) -0.001(2) 0.003(2)
C11 0.021(3) 0.020(3) 0.020(3) -0.005(2) -0.003(2) 0.001(2)
C10 0.027(3) 0.020(3) 0.016(3) -0.003(2) -0.003(2) -0.002(2)

loop_
_atom_type_symbol
_atom_type_description
_atom_type_scat_dispersion_real
_atom_type_scat_dispersion_imag
_atom_type_scat_source
C C 0.0181 0.0091 'International Tables Vol C Tables 4.2.6.8 and 6.1.1.4'
Br Br -0.6763 1.2805 'International Tables Vol C Tables 4.2.6.8 and 6.1.1.4'
I I -0.3257 6.8362 'International Tables Vol C Tables 4.2.6.8 and 6.1.1.4'
N N 0.0311 0.0180 'International Tables Vol C Tables 4.2.6.8 and 6.1.1.4'
O O 0.0492 0.0322 'International Tables Vol C Tables 4.2.6.8 and 6.1.1.4'
Zn Zn -1.5491 0.6778 'International Tables Vol C Tables 4.2.6.8 and 6.1.1.4'
H H 0.0000 0.0000 'International Tables Vol C Tables 4.2.6.8 and 6.1.1.4'

loop_
_geom_angle_atom_site_label_1
_geom_angle_atom_site_label_2
_geom_angle_atom_site_label_3
_geom_angle
_geom_angle_site_symmetry_1
_geom_angle_site_symmetry_3
_geom_angle_publ_flag
N1 Zn1 N3 103.0(2) . . ?
N1 Zn1 Br2 109.64(14) . . ?
N3 Zn1 Br2 109.68(15) . . ?
N1 Zn1 Br1 105.84(13) . . ?
N3 Zn1 Br1 105.42(14) . . ?
Br2 Zn1 Br1 121.65(4) . . ?
C21 C22 C23 121.1(6) . . ?
C21 C22 I2 118.4(5) . . ?
C23 C22 I2 120.5(5) . . ?
C24 C23 C22 118.5(6) . . ?
C22 C21 C20 119.1(5) . . ?
C23 C24 C19 121.8(6) . . ?
C19 C20 C21 120.1(5) . . ?
C24 C19 C20 119.3(6) . . ?
C24 C19 C18 118.6(5) . . ?
C20 C19 C18 122.1(5) . . ?
O2 C18 N4 123.2(5) . . ?
O2 C18 C19 121.3(5) . . ?
N4 C18 C19 115.4(5) . . ?
C17 N3 C13 117.1(5) . . ?
C17 N3 Zn1 121.9(4) . . ?
C13 N3 Zn1 120.9(4) . . ?
C18 N4 C15 127.0(5) . . ?
C14 C15 C16 118.2(5) . . ?
C14 C15 N4 117.9(5) . . ?
C16 C15 N4 123.9(5) . . ?
C17 C16 C15 118.2(5) . . ?
C13 C14 C15 119.8(6) . . ?
N3 C17 C16 124.1(5) . . ?
N3 C13 C14 122.6(5) . . ?
C5 N1 C1 117.1(5) . . ?
C5 N1 Zn1 118.3(4) . . ?
C1 N1 Zn1 124.5(4) . . ?
N1 C1 C2 122.9(5) . . ?
N1 C5 C4 123.9(5) . . ?
C1 C2 C3 120.1(6) . . ?
C5 C4 C3 118.6(5) . . ?
N2 C3 C2 119.1(5) . . ?
N2 C3 C4 123.5(5) . . ?
C2 C3 C4 117.4(5) . . ?
C6 N2 C3 128.0(5) . . ?
O1 C6 N2 123.1(5) . . ?
O1 C6 C7 122.0(5) . . ?
N2 C6 C7 114.8(5) . . ?
C8 C7 C12 119.5(5) . . ?
C8 C7 C6 123.3(5) . . ?
C12 C7 C6 117.1(5) . . ?
C9 C8 C7 120.5(5) . . ?
C11 C12 C7 120.3(6) . . ?
C8 C9 C10 119.0(5) . . ?
C12 C11 C10 120.0(6) . . ?
C11 C10 C9 120.6(5) . . ?
C11 C10 I1 120.2(4) . . ?
C9 C10 I1 119.3(4) . . ?

loop_
_geom_bond_atom_site_label_1
_geom_bond_atom_site_label_2
_geom_bond_distance
_geom_bond_site_symmetry_2
_geom_bond_publ_flag
I2 C22 2.093(6) . ?
I1 C10 2.097(6) . ?
Zn1 N1 2.040(5) . ?
Zn1 N3 2.046(5) . ?
Zn1 Br2 2.3510(9) . ?
Zn1 Br1 2.3791(9) . ?
C22 C21 1.392(9) . ?
C22 C23 1.393(9) . ?
C23 C24 1.375(9) . ?
O1 C6 1.218(8) . ?
C21 C20 1.396(9) . ?
C24 C19 1.386(8) . ?
C20 C19 1.388(8) . ?
C19 C18 1.501(8) . ?
C18 O2 1.220(7) . ?
C18 N4 1.359(7) . ?
N3 C17 1.350(8) . ?
N3 C13 1.350(8) . ?
N4 C15 1.404(7) . ?
C15 C14 1.389(8) . ?
C15 C16 1.402(8) . ?
C16 C17 1.373(9) . ?
C14 C13 1.375(9) . ?
N1 C5 1.342(8) . ?
N1 C1 1.349(7) . ?
C1 C2 1.371(8) . ?
C5 C4 1.385(8) . ?
C2 C3 1.398(8) . ?
C4 C3 1.400(8) . ?
C3 N2 1.385(7) . ?
N2 C6 1.382(8) . ?
C6 C7 1.499(8) . ?
C7 C8 1.389(9) . ?
C7 C12 1.395(9) . ?
C8 C9 1.386(8) . ?
C12 C11 1.374(8) . ?
C9 C10 1.400(8) . ?
C11 C10 1.381(9) . ?
